data_2208001
loop_
_publ_author_name
'Ji, Jin-Xiu'
'Xu, Bin'
'Liu, Shan'
'Wang, Jin-Tang'

_publ_section_title
;
 <i>N</i>-<i>n</i>-Butylpyridinium bromide
;
_journal_coeditor_code CI6733
_journal_issue 2
_journal_name_full 'Acta Crystallographica Section E'
_journal_page_first o516
_journal_page_last o517
_journal_paper_doi 10.1107/S1600536806000353
_journal_volume 62
_journal_year 2006
_chemical_formula_iupac 'C9 H14 N +, Br -'
_chemical_formula_moiety 'C9 H14 N +, Br -'
_chemical_formula_sum 'C9 H14 Br N'
_chemical_formula_weight 216.12
_chemical_name_common 'N-n-butylpyridinium bromide'
_chemical_name_systematic
;
N-n-butylpyridinium bromide
;
_space_group_IT_number 19
_symmetry_cell_setting orthorhombic
_symmetry_space_group_name_Hall 'P 2ac 2ab'
_symmetry_space_group_name_H-M 'P 21 21 21'
_atom_sites_solution_hydrogens geom
_atom_sites_solution_primary direct
_atom_sites_solution_secondary difmap
_audit_creation_method SHELXL-97
_cell_angle_alpha 90.00
_cell_angle_beta 90.00
_cell_angle_gamma 90.00
_cell_formula_units_Z 4
_cell_length_a 8.3040(17)
_cell_length_b 10.783(2)
_cell_length_c 11.699(2)
_cell_measurement_reflns_used 25
_cell_measurement_temperature 293(2)
_cell_measurement_theta_max 13
_cell_measurement_theta_min 10
_cell_volume 1047.6(3)
_computing_cell_refinement 'CAD-4 Software'
_computing_data_collection 'CAD-4 Software (Enraf--Nonius, 1985)'
_computing_data_reduction 'XCAD4 (Harms & Wocadlo, 1995)'
_computing_molecular_graphics 'SHELXTL (Bruker, 2000)'
_computing_publication_material SHELXTL
_computing_structure_refinement 'SHELXL97 (Sheldrick, 1997)'
_computing_structure_solution 'SHELXS97 (Sheldrick, 1997)'
_diffrn_ambient_temperature 293(2)
_diffrn_measured_fraction_theta_full 0.997
_diffrn_measured_fraction_theta_max 0.997
_diffrn_measurement_device_type 'Enraf--Nonius CAD-4'
_diffrn_measurement_method \w/2\q
_diffrn_radiation_monochromator graphite
_diffrn_radiation_source 'fine-focus sealed tube'
_diffrn_radiation_type MoK\a
_diffrn_radiation_wavelength 0.71073
_diffrn_reflns_av_R_equivalents 0.0000
_diffrn_reflns_av_sigmaI/netI 0.0873
_diffrn_reflns_limit_h_max 9
_diffrn_reflns_limit_h_min 0
_diffrn_reflns_limit_k_max 12
_diffrn_reflns_limit_k_min 0
_diffrn_reflns_limit_l_max 13
_diffrn_reflns_limit_l_min 0
_diffrn_reflns_number 1072
_diffrn_reflns_theta_full 24.93
_diffrn_reflns_theta_max 24.93
_diffrn_reflns_theta_min 2.57
_diffrn_standards_decay_% 0
_diffrn_standards_interval_count 200
_diffrn_standards_number 3
_exptl_absorpt_coefficient_mu 3.869
_exptl_absorpt_correction_T_max 0.461
_exptl_absorpt_correction_T_min 0.276
_exptl_absorpt_correction_type psi-scan
_exptl_absorpt_process_details '(North <i>et al.</i>,  1968)'
_exptl_crystal_colour colourless
_exptl_crystal_density_diffrn 1.370
_exptl_crystal_density_method 'not measured'
_exptl_crystal_description Block
_exptl_crystal_F_000 440
_exptl_crystal_size_max 0.40
_exptl_crystal_size_mid 0.30
_exptl_crystal_size_min 0.20
_refine_diff_density_max 0.363
_refine_diff_density_min -0.506
_refine_ls_abs_structure_details 'Flack (1983); 0 Friedel pairs'
_refine_ls_abs_structure_Flack -0.02(6)
_refine_ls_extinction_method none
_refine_ls_goodness_of_fit_ref 0.949
_refine_ls_hydrogen_treatment constr
_refine_ls_matrix_type full
_refine_ls_number_parameters 127
_refine_ls_number_reflns 1072
_refine_ls_number_restraints 42
_refine_ls_restrained_S_all 0.935
_refine_ls_R_factor_all 0.1158
_refine_ls_R_factor_gt 0.0465
_refine_ls_shift/su_max 0.001
_refine_ls_shift/su_mean 0.000
_refine_ls_structure_factor_coef Fsqd
_refine_ls_weighting_details 'calc w = 1/[\s^2^(Fo^2^)+(0.0758P)^2^+0.5P] where P = (Fo^2^+2Fc^2^)/3'
_refine_ls_weighting_scheme calc
_refine_ls_wR_factor_gt 0.1077
_refine_ls_wR_factor_ref 0.1384
_reflns_number_gt 641
_reflns_number_total 1072
_reflns_threshold_expression I>2\s(I)
_cod_data_source_file ci6733.cif
_cod_data_source_block I
_cod_depositor_comments
;
The following automatic conversions were performed:
'_symmetry_cell_setting' value 'Orthorhombic' changed to 'orthorhombic'
according to '/home/saulius/struct/CIF-dictionaries/cif_core.dic'
dictionary named 'cif_core.dic' version 2.4.1 from 2010-06-29.

Automatic conversion script
Id: cif_fix_enum 1527 2010-12-29 10:47:43Z saulius 

The following automatic conversions were performed:

'_symmetry_cell_setting' value 'Orthorhombic' changed to
'orthorhombic' according to
/home/saulius/struct/CIF-dictionaries/cif_core.dic dictionary named
'cif_core.dic' version 2.4.1 from 2010-06-29.

Automatic conversion script
Id: cif_fix_values 1715 2011-07-08 13:25:40Z adriana 
;
_cod_database_code 2208001
_cod_database_fobs_code 2208001

loop_
_symmetry_equiv_pos_as_xyz
'x, y, z'
'-x+1/2, -y, z+1/2'
'-x, y+1/2, -z+1/2'
'x+1/2, -y+1/2, -z'

loop_
_atom_site_label
_atom_site_fract_x
_atom_site_fract_y
_atom_site_fract_z
_atom_site_U_iso_or_equiv
_atom_site_adp_type
_atom_site_calc_flag
_atom_site_refinement_flags
_atom_site_occupancy
_atom_site_disorder_assembly
_atom_site_disorder_group
_atom_site_type_symbol
Br1 0.97562(13) 0.28210(12) 0.39186(10) 0.0616(4) Uani d . 1 . . Br
N1 0.6028(12) 0.4970(10) 0.2147(9) 0.057(3) Uani d . 1 . . N
C1 0.750(4) 0.267(3) -0.089(3) 0.088(10) Uani d PDU 0.50 A 1 C
H1A 0.6703 0.2496 -0.1463 0.132 Uiso calc PR 0.50 A 1 H
H1B 0.7754 0.1924 -0.0483 0.132 Uiso calc PR 0.50 A 1 H
H1C 0.8449 0.2994 -0.1245 0.132 Uiso calc PR 0.50 A 1 H
C2 0.683(3) 0.363(2) -0.0055(17) 0.070(7) Uani d PDU 0.50 A 1 C
H2A 0.5828 0.3325 0.0269 0.084 Uiso calc PR 0.50 A 1 H
H2B 0.6601 0.4393 -0.0459 0.084 Uiso calc PR 0.50 A 1 H
C3 0.804(3) 0.388(2) 0.090(2) 0.072(9) Uani d PDU 0.50 A 1 C
H3A 0.8096 0.3143 0.1379 0.086 Uiso calc PR 0.50 A 1 H
H3B 0.9088 0.3994 0.0559 0.086 Uiso calc PR 0.50 A 1 H
C1' 0.743(6) 0.229(4) -0.056(3) 0.118(16) Uani d PDU 0.50 A 2 C
H1'A 0.7228 0.1426 -0.0439 0.178 Uiso calc PR 0.50 A 2 H
H1'B 0.8441 0.2398 -0.0942 0.178 Uiso calc PR 0.50 A 2 H
H1'C 0.6582 0.2640 -0.1017 0.178 Uiso calc PR 0.50 A 2 H
C2' 0.748(4) 0.296(2) 0.060(2) 0.087(9) Uani d PDU 0.50 A 2 C
H2'A 0.8271 0.2549 0.1076 0.104 Uiso calc PR 0.50 A 2 H
H2'B 0.6439 0.2867 0.0962 0.104 Uiso calc PR 0.50 A 2 H
C3' 0.789(4) 0.434(2) 0.0534(18) 0.084(11) Uani d PDU 0.50 A 2 C
H3'A 0.8993 0.4430 0.0272 0.101 Uiso calc PR 0.50 A 2 H
H3'B 0.7193 0.4733 -0.0022 0.101 Uiso calc PR 0.50 A 2 H
C4 0.7704(18) 0.4987(15) 0.1678(13) 0.095(5) Uani d D 1 . . C
H4A 0.8466 0.4982 0.2307 0.114 Uiso calc PR 0.50 A 1 H
H4B 0.7865 0.5747 0.1249 0.114 Uiso calc PR 0.50 A 1 H
H4C 0.8437 0.4615 0.2212 0.114 Uiso d PR 0.50 A 2 H
H4D 0.8018 0.5836 0.1568 0.114 Uiso d PR 0.50 A 2 H
C5 0.5695(16) 0.4232(12) 0.3036(10) 0.058(3) Uani d . 1 . . C
H5 0.6517 0.3759 0.3355 0.069 Uiso calc R 1 A . H
C6 0.4214(19) 0.4156(13) 0.3480(11) 0.073(4) Uani d . 1 A . C
H6 0.3995 0.3653 0.4107 0.087 Uiso calc R 1 . . H
C7 0.3030(18) 0.4854(15) 0.2971(13) 0.082(4) Uani d . 1 . . C
H7 0.1979 0.4807 0.3241 0.099 Uiso calc R 1 A . H
C8 0.3378(19) 0.5613(15) 0.2078(14) 0.085(5) Uani d . 1 A . C
H8 0.2583 0.6115 0.1762 0.103 Uiso calc R 1 . . H
C9 0.490(2) 0.5631(11) 0.1651(10) 0.074(4) Uani d . 1 . . C
H9 0.5136 0.6109 0.1012 0.089 Uiso calc R 1 A . H

loop_
_atom_site_aniso_label
_atom_site_aniso_U_11
_atom_site_aniso_U_22
_atom_site_aniso_U_33
_atom_site_aniso_U_12
_atom_site_aniso_U_13
_atom_site_aniso_U_23
Br1 0.0563(6) 0.0669(7) 0.0617(6) -0.0017(6) -0.0001(6) -0.0046(7)
N1 0.049(6) 0.057(7) 0.067(7) -0.015(6) 0.014(6) -0.011(6)
C1 0.090(13) 0.088(13) 0.086(13) 0.009(9) 0.003(9) 0.002(10)
C2 0.076(11) 0.064(11) 0.069(10) -0.005(9) 0.006(9) 0.000(9)
C3 0.063(11) 0.084(12) 0.068(11) -0.002(9) 0.005(9) 0.007(9)
C1' 0.116(18) 0.123(18) 0.116(18) 0.004(10) 0.016(10) 0.000(10)
C2' 0.087(11) 0.091(12) 0.083(12) 0.003(9) 0.007(9) -0.005(9)
C3' 0.080(14) 0.083(14) 0.089(14) 0.000(9) 0.007(9) 0.012(10)
C4 0.074(11) 0.097(11) 0.115(13) -0.040(9) 0.021(10) -0.022(11)
C5 0.073(9) 0.055(8) 0.045(7) 0.000(7) -0.009(7) 0.012(6)
C6 0.099(11) 0.071(10) 0.048(8) -0.024(8) 0.019(7) 0.017(7)
C7 0.065(11) 0.096(12) 0.086(10) -0.018(9) 0.007(9) -0.027(10)
C8 0.075(11) 0.088(12) 0.093(11) 0.018(9) -0.027(9) -0.015(10)
C9 0.110(13) 0.051(8) 0.060(7) 0.023(10) -0.007(9) 0.015(6)

loop_
_atom_type_symbol
_atom_type_description
_atom_type_scat_dispersion_real
_atom_type_scat_dispersion_imag
_atom_type_scat_source
C C 0.0033 0.0016 'International Tables Vol C Tables 4.2.6.8 and 6.1.1.4'
H H 0.0000 0.0000 'International Tables Vol C Tables 4.2.6.8 and 6.1.1.4'
N N 0.0061 0.0033 'International Tables Vol C Tables 4.2.6.8 and 6.1.1.4'
Br Br -0.2901 2.4595 'International Tables Vol C Tables 4.2.6.8 and 6.1.1.4'

loop_
_geom_angle_atom_site_label_1
_geom_angle_atom_site_label_2
_geom_angle_atom_site_label_3
_geom_angle
C9 N1 C5 121.2(10)
C9 N1 C4 119.8(13)
C5 N1 C4 119.0(13)
C2 C1 H1A 109.5
C2 C1 H1B 109.5
H1A C1 H1B 109.5
C2 C1 H1C 109.5
H1A C1 H1C 109.5
H1B C1 H1C 109.5
C1 C2 C3 110.6(19)
C1 C2 H2A 109.5
C3 C2 H2A 109.5
C1 C2 H2B 109.5
C3 C2 H2B 109.5
H2A C2 H2B 108.1
C4 C3 C2 117.2(17)
C4 C3 H3A 108.0
C2 C3 H3A 108.0
C4 C3 H3B 108.0
C2 C3 H3B 108.0
H3A C3 H3B 107.2
C2' C1' H1'A 109.5
C2' C1' H1'B 109.5
H1'A C1' H1'B 109.5
C2' C1' H1'C 109.5
H1'A C1' H1'C 109.5
H1'B C1' H1'C 109.5
C1' C2' C3' 115(2)
C1' C2' H2'A 108.5
C3' C2' H2'A 108.5
C1' C2' H2'B 108.5
C3' C2' H2'B 108.5
H2'A C2' H2'B 107.5
C4 C3' C2' 112.6(19)
C4 C3' H3'A 109.1
C2' C3' H3'A 109.1
C4 C3' H3'B 109.1
C2' C3' H3'B 109.1
H3'A C3' H3'B 107.8
N1 C4 C3' 114.3(17)
N1 C4 C3 112.1(14)
N1 C4 H4A 109.2
C3' C4 H4A 126.8
C3 C4 H4A 109.2
N1 C4 H4B 109.2
C3' C4 H4B 85.4
C3 C4 H4B 109.2
H4A C4 H4B 107.9
N1 C4 H4C 110.3
C3' C4 H4C 108.4
C3 C4 H4C 86.8
N1 C4 H4D 108.3
C3' C4 H4D 107.1
C3 C4 H4D 128.2
H4C C4 H4D 108.3
C6 C5 N1 121.9(12)
C6 C5 H5 119.1
N1 C5 H5 119.1
C5 C6 C7 117.1(12)
C5 C6 H6 121.4
C7 C6 H6 121.4
C8 C7 C6 120.8(14)
C8 C7 H7 119.6
C6 C7 H7 119.6
C9 C8 C7 119.3(14)
C9 C8 H8 120.3
C7 C8 H8 120.3
N1 C9 C8 119.6(12)
N1 C9 H9 120.2
C8 C9 H9 120.2

loop_
_geom_bond_atom_site_label_1
_geom_bond_atom_site_label_2
_geom_bond_distance
N1 C9 1.314(15)
N1 C5 1.339(15)
N1 C4 1.496(16)
C1 C2 1.523(10)
C1 H1A 0.96
C1 H1B 0.96
C1 H1C 0.96
C2 C3 1.528(10)
C2 H2A 0.97
C2 H2B 0.97
C3 C4 1.525(10)
C3 H3A 0.97
C3 H3B 0.97
C1' C2' 1.528(10)
C1' H1'A 0.96
C1' H1'B 0.96
C1' H1'C 0.96
C2' C3' 1.528(10)
C2' H2'A 0.97
C2' H2'B 0.97
C3' C4 1.519(10)
C3' H3'A 0.97
C3' H3'B 0.97
C4 H4A 0.97
C4 H4B 0.97
C4 H4C 0.96
C4 H4D 0.96
C5 C6 1.337(18)
C5 H5 0.93
C6 C7 1.374(19)
C6 H6 0.93
C7 C8 1.36(2)
C7 H7 0.93
C8 C9 1.357(17)
C8 H8 0.93
C9 H9 0.93

loop_
_geom_hbond_atom_site_label_D
_geom_hbond_atom_site_label_H
_geom_hbond_atom_site_label_A
_geom_hbond_site_symmetry_A
_geom_hbond_distance_DH
_geom_hbond_distance_HA
_geom_hbond_distance_DA
_geom_hbond_angle_DHA
C4 H4D Br1 3_755 0.96 2.88 3.778(16) 155
C6 H6 Br1 4_456 0.93 2.87 3.743(13) 156
C8 H8 Br1 3_655 0.93 2.79 3.715(16) 172
C9 H9 Br1 2_664 0.93 2.71 3.618(12) 166

loop_
_geom_torsion_atom_site_label_1
_geom_torsion_atom_site_label_2
_geom_torsion_atom_site_label_3
_geom_torsion_atom_site_label_4
_geom_torsion
C1 C2 C3 C4 168(2)
C1' C2' C3' C4 172(3)
C9 N1 C4 C3' -70(2)
C5 N1 C4 C3' 107.0(18)
C9 N1 C4 C3 -97.5(19)
C5 N1 C4 C3 79.5(19)
C2' C3' C4 N1 -62(3)
C2' C3' C4 C3 29(3)
C2 C3 C4 N1 51(3)
C2 C3 C4 C3' -49(4)
C9 N1 C5 C6 -2(2)
C4 N1 C5 C6 -178.7(12)
N1 C5 C6 C7 1(2)
C5 C6 C7 C8 -2(2)
C6 C7 C8 C9 3(2)
C5 N1 C9 C8 3.0(19)
C4 N1 C9 C8 179.9(13)
C7 C8 C9 N1 -4(2)
